data_7048432
loop_
_publ_author_name
'Leverett, Anthony R.'
'Cole, Marcus L.'
'McKay, Alasdair I.'

_publ_section_title
;
 An exceptionally stable NHC complex of indane (InH<sub>3</sub>).
;
_journal_issue 5
_journal_name_full 'Dalton transactions (Cambridge, England : 2003)'
_journal_page_first 1591
_journal_page_last 1594
_journal_paper_doi 10.1039/c8dt04956d
_journal_volume 48
_journal_year 2019
_chemical_formula_moiety 'C69 H59 Ga N2, C7 H8'
_chemical_formula_sum 'C76 H67 Ga N2'
_chemical_formula_weight 1078.03
_chemical_name_common '[GaH3(IPrstar)]'
_chemical_name_systematic (1,3-bis(2,6-bis(diphenylmethyl)-4-methylphenyl)imidazol-2-ylidene)-trihydrido-gallium
_chemical_properties_physical Moisture-sensitive
_chemical_temperature_decomposition 499
_space_group_crystal_system triclinic
_space_group_IT_number 2
_space_group_name_Hall '-P 1'
_space_group_name_H-M_alt 'P -1'
_symmetry_space_group_name_Hall '-P 1'
_symmetry_space_group_name_H-M 'P -1'
_atom_sites_solution_hydrogens mixed
_atom_sites_solution_primary dual
_audit_creation_date 2018-07-17
_audit_creation_method
;
Olex2 1.2
(compiled 2018.05.29 svn.r3508 for OlexSys, GUI svn.r5506)
;
_audit_update_record
;
2018-07-17 deposited with the CCDC.
2018-12-20 downloaded from the CCDC.
;
_cell_angle_alpha 71.868(7)
_cell_angle_beta 80.282(8)
_cell_angle_gamma 70.514(8)
_cell_formula_units_Z 2
_cell_length_a 11.1383(16)
_cell_length_b 13.614(2)
_cell_length_c 21.511(3)
_cell_measurement_reflns_used 2053
_cell_measurement_temperature 150(2)
_cell_measurement_theta_max 19.438
_cell_measurement_theta_min 2.250
_cell_volume 2914.6(7)
_computing_cell_refinement 'SAINT v8.34A (Bruker, 2013)'
_computing_data_reduction 'SAINT v8.34A (Bruker, 2013)'
_computing_molecular_graphics 'Olex2 (Dolomanov et al., 2009)'
_computing_publication_material 'Olex2 (Dolomanov et al., 2009)'
_computing_structure_refinement 'XL (Sheldrick, 2008)'
_computing_structure_solution 'XT (Sheldrick, 2015)'
_diffrn_ambient_temperature 149.99
_diffrn_detector 'Bruker APEX2 area detector'
_diffrn_detector_area_resol_mean 7.9
_diffrn_detector_type 'CCD area detector'
_diffrn_measured_fraction_theta_full 0.994
_diffrn_measured_fraction_theta_max 0.984
_diffrn_measurement_device 'three-circle diffractometer'
_diffrn_measurement_device_type 'Bruker APEX-II CCD'
_diffrn_measurement_method '\f and \w scans'
_diffrn_radiation_monochromator 'mirror optics'
_diffrn_radiation_probe x-ray
_diffrn_radiation_type MoK\a
_diffrn_radiation_wavelength 0.71073
_diffrn_reflns_av_R_equivalents 0.1229
_diffrn_reflns_av_unetI/netI 0.1758
_diffrn_reflns_Laue_measured_fraction_full 0.994
_diffrn_reflns_Laue_measured_fraction_max 0.984
_diffrn_reflns_limit_h_max 13
_diffrn_reflns_limit_h_min -13
_diffrn_reflns_limit_k_max 16
_diffrn_reflns_limit_k_min -16
_diffrn_reflns_limit_l_max 26
_diffrn_reflns_limit_l_min -26
_diffrn_reflns_number 35198
_diffrn_reflns_point_group_measured_fraction_full 0.994
_diffrn_reflns_point_group_measured_fraction_max 0.984
_diffrn_reflns_theta_full 25.500
_diffrn_reflns_theta_max 25.831
_diffrn_reflns_theta_min 2.685
_diffrn_source 'microfocus sealed X-ray tube'
_diffrn_source_type 'Incoatec I\ms'
_diffrn_standards_number 0
_exptl_absorpt_coefficient_mu 0.518
_exptl_absorpt_correction_T_max 0.7453
_exptl_absorpt_correction_T_min 0.6013
_exptl_absorpt_correction_type multi-scan
_exptl_absorpt_process_details
'SADABS-2014/5 (Bruker,2014/5) was used for absorption correction. wR2(int) was 0.1255 before and 0.0738 after correction. The Ratio of minimum to maximum transmission is 0.8068. The \l/2 correction factor is 0.00150.'
_exptl_crystal_colour colourless
_exptl_crystal_colour_primary colourless
_exptl_crystal_density_diffrn 1.228
_exptl_crystal_description plate
_exptl_crystal_F_000 1136
_exptl_crystal_recrystallization_method 'Re-crystallisation from solvent: Pentane/Toluene'
_exptl_crystal_size_max 0.04
_exptl_crystal_size_mid 0.02
_exptl_crystal_size_min 0.005
_refine_diff_density_max 0.643
_refine_diff_density_min -0.576
_refine_diff_density_rms 0.081
_refine_ls_extinction_method none
_refine_ls_goodness_of_fit_ref 0.998
_refine_ls_hydrogen_treatment mixed
_refine_ls_matrix_type full
_refine_ls_number_parameters 727
_refine_ls_number_reflns 11090
_refine_ls_number_restraints 0
_refine_ls_restrained_S_all 0.998
_refine_ls_R_factor_all 0.1528
_refine_ls_R_factor_gt 0.0676
_refine_ls_shift/su_max 0.001
_refine_ls_shift/su_mean 0.000
_refine_ls_structure_factor_coef Fsqd
_refine_ls_weighting_details 'w=1/[\s^2^(Fo^2^)+(0.0434P)^2^] where P=(Fo^2^+2Fc^2^)/3'
_refine_ls_weighting_scheme calc
_refine_ls_wR_factor_gt 0.1336
_refine_ls_wR_factor_ref 0.1687
_reflns_Friedel_coverage 0.000
_reflns_number_gt 5708
_reflns_number_total 11090
_reflns_threshold_expression 'I > 2\s(I)'
_cod_data_source_file c8dt04956d2.cif
_cod_data_source_block p1_a
_cod_depositor_comments
;
The following automatic conversions were performed:

'_chemical_melting_point' tag was changed to
'_chemical_temperature_decomposition' since the value had been '499
(dec.)'. The value '499 (dec.)' was changed to '499'.

Automatic conversion script
Id: cif_fix_values 4973 2017-02-22 13:04:09Z antanas 

 Adding full bibliography for 7048432--7048434.cif.
;
_cod_original_cell_volume 2914.6(8)
_cod_database_code 7048432
_shelx_shelxl_version_number 2014/7
_shelx_space_group_comment
;
The symmetry employed for this shelxl refinement is uniquely defined
by the following loop, which should always be used as a source of
symmetry information in preference to the above space-group names.
They are only intended as comments.
;
_shelx_estimated_absorpt_t_max 0.997
_shelx_estimated_absorpt_t_min 0.980
_olex2_refinement_description
;
1. Fixed Uiso
 At 1.2 times of:
  All C(H) groups
 At 1.5 times of:
  All C(H,H,H) groups
2.a Ternary CH refined with riding coordinates:
 C11(H11), C24(H24), C44(H44), C57(H57)
2.b Aromatic/amide H refined with riding coordinates:
 C2(H0AA), C3(H1AA), C6(H6), C8(H8), C13(H13), C14(H14), C15(H15), C16(H16),
 C17(H17), C19(H19), C20(H20), C21(H21), C22(H22), C23(H23), C26(H26), C27(H27),
  C28(H28), C29(H29), C30(H30), C32(H32), C33(H33), C34(H34), C35(H35),
 C36(H36), C39(H39), C41(H41), C46(H46), C47(H47), C48(H48), C49(H49), C50(H50),
  C52(H52), C53(H53), C54(H54), C55(H55), C56(H56), C59(H59), C60(H60),
 C61(H61), C62(H62), C63(H63), C65(H65), C66(H66), C67(H67), C68(H68), C69(H69),
  C71(H71), C72(H72), C73(H73), C74(H74), C75(H75)
2.c Idealised Me refined as rotating group:
 C10(H10A,H10B,H10C), C43(H43A,H43B,H43C), C76(H76A,H76B,H76C)
;
_olex2_submission_special_instructions 'No special instructions were received'

loop_
_space_group_symop_operation_xyz
'x, y, z'
'-x, -y, -z'

loop_
_atom_site_label
_atom_site_type_symbol
_atom_site_fract_x
_atom_site_fract_y
_atom_site_fract_z
_atom_site_U_iso_or_equiv
_atom_site_adp_type
_atom_site_occupancy
_atom_site_site_symmetry_order
_atom_site_calc_flag
_atom_site_refinement_flags_posn
Ga1 Ga 0.52398(4) 0.61298(4) 0.79386(3) 0.03182(18) Uani 1 1 d .
H1 H 0.449(3) 0.639(3) 0.7320(18) 0.041(12) Uiso 1 1 d .
H2 H 0.607(4) 0.487(4) 0.816(2) 0.056(14) Uiso 1 1 d .
H3 H 0.439(3) 0.656(3) 0.8473(17) 0.031(11) Uiso 1 1 d .
N1 N 0.6427(3) 0.7991(3) 0.76880(15) 0.0188(8) Uani 1 1 d .
N2 N 0.7789(3) 0.6634(3) 0.74093(15) 0.0193(8) Uani 1 1 d .
C1 C 0.6576(3) 0.6972(3) 0.76703(19) 0.0196(10) Uani 1 1 d .
C2 C 0.7534(3) 0.8288(4) 0.74409(18) 0.0232(10) Uani 1 1 d .
H0AA H 0.7662 0.8961 0.7400 0.028 Uiso 1 1 calc R
C3 C 0.8380(4) 0.7431(3) 0.72728(19) 0.0231(10) Uani 1 1 d .
H1AA H 0.9231 0.7381 0.7093 0.028 Uiso 1 1 calc R
C4 C 0.5309(3) 0.8666(3) 0.79805(19) 0.0186(9) Uani 1 1 d .
C5 C 0.5389(3) 0.8770(3) 0.85949(19) 0.0204(10) Uani 1 1 d .
C6 C 0.4282(3) 0.9377(3) 0.8882(2) 0.0235(10) Uani 1 1 d .
H6 H 0.4294 0.9430 0.9311 0.028 Uiso 1 1 calc R
C7 C 0.3173(3) 0.9901(3) 0.8559(2) 0.0217(10) Uani 1 1 d .
C8 C 0.3160(3) 0.9775(3) 0.79442(19) 0.0226(10) Uani 1 1 d .
H8 H 0.2399 1.0131 0.7721 0.027 Uiso 1 1 calc R
C9 C 0.4205(3) 0.9154(3) 0.76398(19) 0.0213(10) Uani 1 1 d .
C10 C 0.2040(3) 1.0616(4) 0.8859(2) 0.0323(12) Uani 1 1 d .
H10A H 0.2151 1.1332 0.8769 0.048 Uiso 1 1 calc GR
H10B H 0.1965 1.0293 0.9334 0.048 Uiso 1 1 calc GR
H10C H 0.1264 1.0688 0.8670 0.048 Uiso 1 1 calc GR
C11 C 0.6618(3) 0.8293(3) 0.89497(19) 0.0220(10) Uani 1 1 d .
H11 H 0.7221 0.7762 0.8722 0.026 Uiso 1 1 calc R
C12 C 0.6390(3) 0.7660(4) 0.9655(2) 0.0240(10) Uani 1 1 d .
C13 C 0.6074(4) 0.6716(4) 0.9760(2) 0.0349(12) Uani 1 1 d .
H13 H 0.5988 0.6499 0.9395 0.042 Uiso 1 1 calc R
C14 C 0.5883(4) 0.6084(4) 1.0390(3) 0.0444(14) Uani 1 1 d .
H14 H 0.5680 0.5432 1.0455 0.053 Uiso 1 1 calc R
C15 C 0.5986(4) 0.6403(5) 1.0923(3) 0.0475(15) Uani 1 1 d .
H15 H 0.5837 0.5979 1.1355 0.057 Uiso 1 1 calc R
C16 C 0.6303(4) 0.7331(5) 1.0829(2) 0.0501(15) Uani 1 1 d .
H16 H 0.6375 0.7554 1.1195 0.060 Uiso 1 1 calc R
C17 C 0.6518(4) 0.7942(4) 1.0197(2) 0.0375(12) Uani 1 1 d .
H17 H 0.6760 0.8574 1.0135 0.045 Uiso 1 1 calc R
C18 C 0.7247(3) 0.9171(4) 0.8877(2) 0.0259(11) Uani 1 1 d .
C19 C 0.6629(4) 1.0123(4) 0.9050(2) 0.0373(12) Uani 1 1 d .
H19 H 0.5753 1.0268 0.9202 0.045 Uiso 1 1 calc R
C20 C 0.7247(5) 1.0867(4) 0.9007(3) 0.0496(15) Uani 1 1 d .
H20 H 0.6803 1.1502 0.9144 0.060 Uiso 1 1 calc R
C21 C 0.8515(4) 1.0696(4) 0.8766(2) 0.0473(14) Uani 1 1 d .
H21 H 0.8943 1.1210 0.8732 0.057 Uiso 1 1 calc R
C22 C 0.9133(4) 0.9778(4) 0.8578(2) 0.0389(13) Uani 1 1 d .
H22 H 0.9996 0.9659 0.8404 0.047 Uiso 1 1 calc R
C23 C 0.8524(4) 0.9004(4) 0.8634(2) 0.0303(11) Uani 1 1 d .
H23 H 0.8980 0.8362 0.8508 0.036 Uiso 1 1 calc R
C24 C 0.4159(3) 0.8991(3) 0.69761(19) 0.0217(10) Uani 1 1 d .
H24 H 0.4493 0.8192 0.7032 0.026 Uiso 1 1 calc R
C25 C 0.2790(4) 0.9350(4) 0.6771(2) 0.0264(11) Uani 1 1 d .
C26 C 0.2002(4) 0.8705(4) 0.7106(2) 0.0396(13) Uani 1 1 d .
H26 H 0.2325 0.8069 0.7447 0.048 Uiso 1 1 calc R
C27 C 0.0765(4) 0.8987(5) 0.6944(3) 0.0520(15) Uani 1 1 d .
H27 H 0.0229 0.8557 0.7181 0.062 Uiso 1 1 calc R
C28 C 0.0301(4) 0.9896(5) 0.6437(3) 0.0528(16) Uani 1 1 d .
H28 H -0.0548 1.0083 0.6320 0.063 Uiso 1 1 calc R
C29 C 0.1063(4) 1.0522(4) 0.6106(2) 0.0442(14) Uani 1 1 d .
H29 H 0.0746 1.1139 0.5754 0.053 Uiso 1 1 calc R
C30 C 0.2306(4) 1.0265(4) 0.6280(2) 0.0331(12) Uani 1 1 d .
H30 H 0.2817 1.0724 0.6058 0.040 Uiso 1 1 calc R
C31 C 0.5044(3) 0.9491(4) 0.6448(2) 0.0257(11) Uani 1 1 d .
C32 C 0.5332(4) 1.0400(4) 0.6450(2) 0.0375(12) Uani 1 1 d .
H32 H 0.4976 1.0736 0.6794 0.045 Uiso 1 1 calc R
C33 C 0.6145(4) 1.0831(4) 0.5950(2) 0.0500(15) Uani 1 1 d .
H33 H 0.6343 1.1455 0.5955 0.060 Uiso 1 1 calc R
C34 C 0.6657(4) 1.0346(5) 0.5451(3) 0.0486(15) Uani 1 1 d .
H34 H 0.7212 1.0634 0.5111 0.058 Uiso 1 1 calc R
C35 C 0.6365(4) 0.9448(5) 0.5446(2) 0.0475(15) Uani 1 1 d .
H35 H 0.6720 0.9116 0.5100 0.057 Uiso 1 1 calc R
C36 C 0.5557(4) 0.9020(4) 0.5938(2) 0.0375(13) Uani 1 1 d .
H36 H 0.5353 0.8402 0.5927 0.045 Uiso 1 1 calc R
C37 C 0.8354(3) 0.5578(3) 0.72934(19) 0.0197(10) Uani 1 1 d .
C38 C 0.8731(3) 0.4671(4) 0.7832(2) 0.0237(10) Uani 1 1 d .
C39 C 0.9186(4) 0.3657(4) 0.7712(2) 0.0293(11) Uani 1 1 d .
H39 H 0.9449 0.3031 0.8069 0.035 Uiso 1 1 calc R
C40 C 0.9268(4) 0.3531(4) 0.7084(2) 0.0329(11) Uani 1 1 d .
C41 C 0.8929(4) 0.4455(4) 0.6570(2) 0.0314(11) Uani 1 1 d .
H41 H 0.9004 0.4377 0.6140 0.038 Uiso 1 1 calc R
C42 C 0.8485(3) 0.5487(4) 0.6651(2) 0.0239(10) Uani 1 1 d .
C43 C 0.9764(5) 0.2419(4) 0.6975(3) 0.0565(15) Uani 1 1 d .
H43A H 1.0699 0.2199 0.6926 0.085 Uiso 1 1 calc GR
H43B H 0.9433 0.2435 0.6577 0.085 Uiso 1 1 calc GR
H43C H 0.9482 0.1900 0.7352 0.085 Uiso 1 1 calc GR
C44 C 0.8660(4) 0.4810(3) 0.85127(19) 0.0239(10) Uani 1 1 d .
H44 H 0.7806 0.5337 0.8575 0.029 Uiso 1 1 calc R
C45 C 0.9653(4) 0.5321(3) 0.8572(2) 0.0235(10) Uani 1 1 d .
C46 C 1.0699(4) 0.5383(4) 0.8119(2) 0.0322(12) Uani 1 1 d .
H46 H 1.0816 0.5102 0.7753 0.039 Uiso 1 1 calc R
C47 C 1.1575(4) 0.5856(4) 0.8202(2) 0.0374(13) Uani 1 1 d .
H47 H 1.2272 0.5908 0.7884 0.045 Uiso 1 1 calc R
C48 C 1.1449(4) 0.6247(4) 0.8730(2) 0.0400(13) Uani 1 1 d .
H48 H 1.2050 0.6571 0.8778 0.048 Uiso 1 1 calc R
C49 C 1.0437(5) 0.6164(4) 0.9194(2) 0.0422(13) Uani 1 1 d .
H49 H 1.0348 0.6419 0.9568 0.051 Uiso 1 1 calc R
C50 C 0.9550(4) 0.5707(4) 0.9112(2) 0.0314(11) Uani 1 1 d .
H50 H 0.8856 0.5658 0.9432 0.038 Uiso 1 1 calc R
C51 C 0.8717(4) 0.3782(3) 0.9067(2) 0.0252(10) Uani 1 1 d .
C52 C 0.7587(4) 0.3606(4) 0.9395(2) 0.0372(13) Uani 1 1 d .
H52 H 0.6793 0.4116 0.9258 0.045 Uiso 1 1 calc R
C53 C 0.7601(5) 0.2701(4) 0.9918(2) 0.0472(15) Uani 1 1 d .
H53 H 0.6822 0.2596 1.0140 0.057 Uiso 1 1 calc R
C54 C 0.8741(4) 0.1958(4) 1.0115(2) 0.0415(13) Uani 1 1 d .
H54 H 0.8754 0.1334 1.0473 0.050 Uiso 1 1 calc R
C55 C 0.9873(4) 0.2116(4) 0.9793(2) 0.0348(12) Uani 1 1 d .
H55 H 1.0664 0.1597 0.9926 0.042 Uiso 1 1 calc R
C56 C 0.9854(4) 0.3034(4) 0.9273(2) 0.0306(11) Uani 1 1 d .
H56 H 1.0636 0.3146 0.9059 0.037 Uiso 1 1 calc R
C57 C 0.8211(4) 0.6492(4) 0.60594(19) 0.0262(11) Uani 1 1 d .
H57 H 0.7699 0.7121 0.6233 0.031 Uiso 1 1 calc R
C58 C 0.9461(4) 0.6719(4) 0.5736(2) 0.0284(11) Uani 1 1 d .
C59 C 0.9618(4) 0.7713(4) 0.5694(2) 0.0330(12) Uani 1 1 d .
H59 H 0.8953 0.8235 0.5861 0.040 Uiso 1 1 calc R
C60 C 1.0751(4) 0.7941(4) 0.5406(2) 0.0465(14) Uani 1 1 d .
H60 H 1.0866 0.8610 0.5390 0.056 Uiso 1 1 calc R
C61 C 1.1698(4) 0.7199(5) 0.5147(3) 0.0513(15) Uani 1 1 d .
H61 H 1.2462 0.7361 0.4944 0.062 Uiso 1 1 calc R
C62 C 1.1544(5) 0.6217(5) 0.5180(3) 0.0617(18) Uani 1 1 d .
H62 H 1.2198 0.5704 0.5000 0.074 Uiso 1 1 calc R
C63 C 1.0429(4) 0.5989(4) 0.5477(2) 0.0440(14) Uani 1 1 d .
H63 H 1.0330 0.5310 0.5502 0.053 Uiso 1 1 calc R
C64 C 0.7396(4) 0.6413(4) 0.5581(2) 0.0289(11) Uani 1 1 d .
C65 C 0.6345(4) 0.6046(4) 0.5826(2) 0.0441(14) Uani 1 1 d .
H65 H 0.6175 0.5802 0.6287 0.053 Uiso 1 1 calc R
C66 C 0.5528(4) 0.6032(5) 0.5400(3) 0.0543(16) Uani 1 1 d .
H66 H 0.4819 0.5766 0.5575 0.065 Uiso 1 1 calc R
C67 C 0.5745(6) 0.6392(5) 0.4746(3) 0.0602(17) Uani 1 1 d .
H67 H 0.5191 0.6382 0.4459 0.072 Uiso 1 1 calc R
C68 C 0.6768(6) 0.6774(5) 0.4497(3) 0.0566(16) Uani 1 1 d .
H68 H 0.6912 0.7038 0.4036 0.068 Uiso 1 1 calc R
C69 C 0.7604(4) 0.6781(4) 0.4910(2) 0.0412(13) Uani 1 1 d .
H69 H 0.8317 0.7039 0.4729 0.049 Uiso 1 1 calc R
C70 C 0.4982(8) 0.6966(9) 0.2699(3) 0.091(3) Uani 1 1 d .
C71 C 0.5722(9) 0.7650(6) 0.2515(3) 0.078(2) Uani 1 1 d .
H71 H 0.5361 0.8392 0.2293 0.093 Uiso 1 1 calc R
C72 C 0.6946(9) 0.7281(7) 0.2646(3) 0.088(3) Uani 1 1 d .
H72 H 0.7446 0.7765 0.2525 0.106 Uiso 1 1 calc R
C73 C 0.7489(8) 0.6218(8) 0.2951(4) 0.092(3) Uani 1 1 d .
H73 H 0.8363 0.5971 0.3039 0.110 Uiso 1 1 calc R
C74 C 0.6808(8) 0.5514(6) 0.3129(3) 0.082(2) Uani 1 1 d .
H74 H 0.7201 0.4774 0.3341 0.098 Uiso 1 1 calc R
C75 C 0.5542(9) 0.5862(7) 0.3005(3) 0.083(2) Uani 1 1 d .
H75 H 0.5055 0.5368 0.3123 0.100 Uiso 1 1 calc R
C76 C 0.3669(9) 0.7364(11) 0.2580(5) 0.196(6) Uani 1 1 d .
H76A H 0.3386 0.8156 0.2479 0.294 Uiso 1 1 calc GR
H76B H 0.3172 0.7064 0.2971 0.294 Uiso 1 1 calc GR
H76C H 0.3542 0.7148 0.2208 0.294 Uiso 1 1 calc GR

loop_
_atom_site_aniso_label
_atom_site_aniso_U_11
_atom_site_aniso_U_22
_atom_site_aniso_U_33
_atom_site_aniso_U_23
_atom_site_aniso_U_13
_atom_site_aniso_U_12
Ga1 0.0264(3) 0.0317(3) 0.0392(3) -0.0069(3) -0.0009(2) -0.0144(2)
N1 0.0190(17) 0.020(2) 0.0169(19) -0.0056(16) 0.0012(13) -0.0064(14)
N2 0.0193(17) 0.017(2) 0.019(2) -0.0030(16) 0.0011(14) -0.0057(14)
C1 0.017(2) 0.021(3) 0.019(2) -0.006(2) -0.0018(16) -0.0023(17)
C2 0.024(2) 0.027(3) 0.019(2) -0.002(2) 0.0009(17) -0.0126(19)
C3 0.019(2) 0.027(3) 0.023(2) -0.006(2) 0.0045(17) -0.0111(19)
C4 0.0144(19) 0.019(2) 0.021(2) -0.007(2) 0.0014(16) -0.0037(16)
C5 0.019(2) 0.024(3) 0.021(2) -0.006(2) 0.0001(17) -0.0123(18)
C6 0.025(2) 0.029(3) 0.019(2) -0.007(2) 0.0011(17) -0.0115(19)
C7 0.020(2) 0.021(3) 0.025(3) -0.009(2) 0.0023(17) -0.0073(18)
C8 0.022(2) 0.022(3) 0.024(3) -0.004(2) -0.0052(17) -0.0076(18)
C9 0.021(2) 0.022(3) 0.022(2) -0.007(2) 0.0015(17) -0.0090(18)
C10 0.022(2) 0.032(3) 0.042(3) -0.014(2) 0.0050(19) -0.007(2)
C11 0.017(2) 0.026(3) 0.025(2) -0.010(2) 0.0012(17) -0.0078(18)
C12 0.016(2) 0.031(3) 0.023(3) -0.007(2) -0.0008(17) -0.0054(18)
C13 0.038(3) 0.034(3) 0.033(3) -0.010(3) 0.001(2) -0.012(2)
C14 0.041(3) 0.035(3) 0.053(4) -0.002(3) 0.005(2) -0.020(2)
C15 0.031(3) 0.061(4) 0.036(3) 0.006(3) 0.000(2) -0.015(3)
C16 0.055(3) 0.079(5) 0.022(3) -0.010(3) -0.003(2) -0.031(3)
C17 0.042(3) 0.048(3) 0.025(3) -0.002(3) -0.003(2) -0.024(2)
C18 0.021(2) 0.032(3) 0.024(3) -0.005(2) -0.0054(18) -0.008(2)
C19 0.028(2) 0.034(3) 0.053(3) -0.012(3) -0.002(2) -0.013(2)
C20 0.047(3) 0.034(3) 0.078(4) -0.017(3) -0.014(3) -0.018(2)
C21 0.045(3) 0.044(4) 0.059(4) -0.002(3) -0.010(3) -0.029(3)
C22 0.032(3) 0.052(4) 0.034(3) 0.001(3) -0.009(2) -0.022(2)
C23 0.026(2) 0.039(3) 0.028(3) -0.009(2) -0.0029(19) -0.012(2)
C24 0.022(2) 0.021(2) 0.022(2) -0.003(2) -0.0053(17) -0.0069(17)
C25 0.026(2) 0.031(3) 0.024(3) -0.013(2) -0.0028(18) -0.005(2)
C26 0.033(3) 0.040(3) 0.050(3) -0.011(3) -0.006(2) -0.017(2)
C27 0.032(3) 0.061(4) 0.079(4) -0.030(4) -0.006(3) -0.025(3)
C28 0.031(3) 0.071(5) 0.072(4) -0.050(4) -0.013(3) -0.003(3)
C29 0.035(3) 0.053(4) 0.034(3) -0.019(3) -0.010(2) 0.010(3)
C30 0.025(2) 0.043(3) 0.025(3) -0.010(2) 0.0014(19) -0.004(2)
C31 0.019(2) 0.031(3) 0.020(3) -0.004(2) -0.0016(17) -0.0015(19)
C32 0.046(3) 0.036(3) 0.031(3) -0.012(3) 0.008(2) -0.016(2)
C33 0.047(3) 0.044(4) 0.053(4) -0.004(3) 0.011(3) -0.021(3)
C34 0.034(3) 0.048(4) 0.044(4) 0.004(3) 0.013(2) -0.011(3)
C35 0.040(3) 0.063(4) 0.027(3) -0.010(3) 0.008(2) -0.006(3)
C36 0.032(2) 0.048(3) 0.025(3) -0.009(3) 0.001(2) -0.004(2)
C37 0.0174(19) 0.022(2) 0.021(2) -0.009(2) -0.0021(16) -0.0043(17)
C38 0.021(2) 0.030(3) 0.022(3) -0.010(2) -0.0032(17) -0.0063(19)
C39 0.041(3) 0.020(3) 0.020(3) 0.002(2) -0.0049(19) -0.006(2)
C40 0.045(3) 0.022(3) 0.029(3) -0.009(2) -0.005(2) -0.005(2)
C41 0.041(3) 0.031(3) 0.020(3) -0.008(2) -0.0047(19) -0.007(2)
C42 0.021(2) 0.027(3) 0.022(3) -0.005(2) 0.0012(17) -0.0086(18)
C43 0.089(4) 0.029(3) 0.047(4) -0.016(3) -0.017(3) 0.000(3)
C44 0.026(2) 0.023(3) 0.023(3) -0.010(2) -0.0017(17) -0.0030(18)
C45 0.031(2) 0.017(2) 0.020(2) -0.002(2) -0.0037(18) -0.0053(18)
C46 0.027(2) 0.043(3) 0.027(3) -0.012(2) -0.0052(19) -0.007(2)
C47 0.026(2) 0.047(3) 0.040(3) -0.010(3) -0.004(2) -0.011(2)
C48 0.038(3) 0.043(3) 0.042(3) -0.007(3) -0.008(2) -0.018(2)
C49 0.062(3) 0.043(3) 0.032(3) -0.021(3) -0.010(2) -0.017(3)
C50 0.043(3) 0.031(3) 0.024(3) -0.009(2) -0.001(2) -0.017(2)
C51 0.035(2) 0.023(3) 0.019(2) -0.007(2) -0.0055(19) -0.008(2)
C52 0.033(3) 0.049(3) 0.031(3) -0.003(3) -0.004(2) -0.020(2)
C53 0.046(3) 0.056(4) 0.040(3) 0.004(3) -0.004(2) -0.032(3)
C54 0.055(3) 0.035(3) 0.033(3) 0.002(3) -0.007(2) -0.020(3)
C55 0.045(3) 0.025(3) 0.026(3) -0.008(2) -0.011(2) 0.004(2)
C56 0.038(2) 0.029(3) 0.021(3) -0.005(2) 0.0012(19) -0.007(2)
C57 0.031(2) 0.026(3) 0.018(2) -0.005(2) 0.0007(18) -0.0057(19)
C58 0.029(2) 0.029(3) 0.022(3) -0.003(2) -0.0022(18) -0.007(2)
C59 0.035(3) 0.037(3) 0.024(3) -0.004(2) -0.0010(19) -0.011(2)
C60 0.048(3) 0.050(4) 0.043(3) -0.008(3) -0.001(2) -0.022(3)
C61 0.032(3) 0.058(4) 0.058(4) -0.009(3) 0.013(2) -0.019(3)
C62 0.041(3) 0.049(4) 0.079(4) -0.016(3) 0.020(3) -0.007(3)
C63 0.037(3) 0.037(3) 0.052(3) -0.013(3) 0.010(2) -0.008(2)
C64 0.034(2) 0.023(3) 0.028(3) -0.009(2) -0.009(2) -0.003(2)
C65 0.042(3) 0.054(4) 0.038(3) -0.013(3) -0.006(2) -0.015(3)
C66 0.038(3) 0.061(4) 0.069(4) -0.026(4) -0.021(3) -0.007(3)
C67 0.077(4) 0.044(4) 0.062(4) -0.017(3) -0.047(3) 0.002(3)
C68 0.084(4) 0.056(4) 0.030(3) -0.007(3) -0.023(3) -0.015(3)
C69 0.055(3) 0.034(3) 0.034(3) -0.007(3) -0.010(2) -0.012(2)
C70 0.102(6) 0.152(9) 0.041(4) -0.034(5) -0.004(4) -0.059(6)
C71 0.136(7) 0.073(5) 0.044(4) -0.023(4) 0.010(4) -0.059(5)
C72 0.144(7) 0.097(7) 0.061(5) -0.042(5) 0.037(5) -0.086(6)
C73 0.121(6) 0.114(7) 0.074(5) -0.065(6) 0.046(5) -0.067(6)
C74 0.112(6) 0.086(6) 0.067(5) -0.044(4) 0.020(4) -0.045(5)
C75 0.132(7) 0.088(6) 0.051(5) -0.014(4) 0.015(4) -0.076(6)
C76 0.137(9) 0.302(17) 0.147(10) -0.052(10) -0.052(7) -0.054(10)

loop_
_atom_type_symbol
_atom_type_description
_atom_type_scat_dispersion_real
_atom_type_scat_dispersion_imag
_atom_type_scat_source
C C 0.0033 0.0016 'International Tables Vol C Tables 4.2.6.8 and 6.1.1.4'
H H 0.0000 0.0000 'International Tables Vol C Tables 4.2.6.8 and 6.1.1.4'
Ga Ga 0.2307 1.6083 'International Tables Vol C Tables 4.2.6.8 and 6.1.1.4'
N N 0.0061 0.0033 'International Tables Vol C Tables 4.2.6.8 and 6.1.1.4'

loop_
_geom_angle_atom_site_label_1
_geom_angle_atom_site_label_2
_geom_angle_atom_site_label_3
_geom_angle
H1 Ga1 H2 111(2)
H1 Ga1 H3 111.8(19)
H2 Ga1 H3 115(2)
C1 Ga1 H1 108.1(13)
C1 Ga1 H2 105.0(14)
C1 Ga1 H3 104.6(14)
C1 N1 C2 111.2(3)
C1 N1 C4 125.2(3)
C2 N1 C4 123.4(3)
C1 N2 C3 110.8(3)
C1 N2 C37 123.3(3)
C3 N2 C37 125.9(3)
N1 C1 Ga1 128.3(3)
N1 C1 N2 104.4(3)
N2 C1 Ga1 127.3(3)
N1 C2 H0AA 126.9
C3 C2 N1 106.1(4)
C3 C2 H0AA 126.9
N2 C3 H1AA 126.3
C2 C3 N2 107.5(3)
C2 C3 H1AA 126.3
C5 C4 N1 118.1(3)
C5 C4 C9 123.3(3)
C9 C4 N1 118.5(4)
C4 C5 C6 117.1(3)
C4 C5 C11 123.3(3)
C6 C5 C11 119.5(4)
C5 C6 H6 119.1
C7 C6 C5 121.9(4)
C7 C6 H6 119.1
C6 C7 C8 118.1(4)
C6 C7 C10 120.4(4)
C8 C7 C10 121.5(4)
C7 C8 H8 118.4
C7 C8 C9 123.2(4)
C9 C8 H8 118.4
C4 C9 C24 121.2(3)
C8 C9 C4 116.3(4)
C8 C9 C24 122.5(4)
C7 C10 H10A 109.5
C7 C10 H10B 109.5
C7 C10 H10C 109.5
H10A C10 H10B 109.5
H10A C10 H10C 109.5
H10B C10 H10C 109.5
C5 C11 H11 106.8
C5 C11 C18 110.7(3)
C12 C11 C5 111.2(3)
C12 C11 H11 106.8
C12 C11 C18 114.2(3)
C18 C11 H11 106.8
C13 C12 C11 117.8(4)
C17 C12 C11 124.4(4)
C17 C12 C13 117.8(4)
C12 C13 H13 119.5
C12 C13 C14 120.9(5)
C14 C13 H13 119.5
C13 C14 H14 120.1
C15 C14 C13 119.8(5)
C15 C14 H14 120.1
C14 C15 H15 120.0
C16 C15 C14 120.1(5)
C16 C15 H15 120.0
C15 C16 H16 120.3
C15 C16 C17 119.4(5)
C17 C16 H16 120.3
C12 C17 C16 121.9(5)
C12 C17 H17 119.0
C16 C17 H17 119.0
C19 C18 C11 123.6(3)
C19 C18 C23 117.4(4)
C23 C18 C11 119.0(4)
C18 C19 H19 119.1
C20 C19 C18 121.8(4)
C20 C19 H19 119.1
C19 C20 H20 119.8
C19 C20 C21 120.5(5)
C21 C20 H20 119.8
C20 C21 H21 120.7
C22 C21 C20 118.7(5)
C22 C21 H21 120.7
C21 C22 H22 119.3
C21 C22 C23 121.3(4)
C23 C22 H22 119.3
C18 C23 H23 119.8
C22 C23 C18 120.3(5)
C22 C23 H23 119.8
C9 C24 H24 106.2
C9 C24 C25 112.3(3)
C25 C24 H24 106.2
C31 C24 C9 112.5(3)
C31 C24 H24 106.2
C31 C24 C25 112.7(3)
C26 C25 C24 117.8(4)
C30 C25 C24 123.3(4)
C30 C25 C26 118.9(4)
C25 C26 H26 119.8
C27 C26 C25 120.4(5)
C27 C26 H26 119.8
C26 C27 H27 120.0
C26 C27 C28 120.0(5)
C28 C27 H27 120.0
C27 C28 H28 120.1
C29 C28 C27 119.9(4)
C29 C28 H28 120.1
C28 C29 H29 119.7
C28 C29 C30 120.7(5)
C30 C29 H29 119.7
C25 C30 C29 120.1(4)
C25 C30 H30 120.0
C29 C30 H30 120.0
C32 C31 C24 122.8(4)
C32 C31 C36 119.1(4)
C36 C31 C24 118.1(4)
C31 C32 H32 119.8
C31 C32 C33 120.4(5)
C33 C32 H32 119.8
C32 C33 H33 120.1
C34 C33 C32 119.7(5)
C34 C33 H33 120.1
C33 C34 H34 120.0
C35 C34 C33 120.0(5)
C35 C34 H34 120.0
C34 C35 H35 119.7
C34 C35 C36 120.6(5)
C36 C35 H35 119.7
C31 C36 H36 119.9
C35 C36 C31 120.2(5)
C35 C36 H36 119.9
C38 C37 N2 118.6(4)
C38 C37 C42 122.1(4)
C42 C37 N2 119.3(4)
C37 C38 C44 120.5(4)
C39 C38 C37 117.3(4)
C39 C38 C44 122.1(4)
C38 C39 H39 118.9
C38 C39 C40 122.1(4)
C40 C39 H39 118.9
C39 C40 C43 120.5(4)
C41 C40 C39 117.9(4)
C41 C40 C43 121.5(4)
C40 C41 H41 118.5
C40 C41 C42 123.1(4)
C42 C41 H41 118.5
C37 C42 C57 121.5(4)
C41 C42 C37 117.3(4)
C41 C42 C57 121.2(4)
C40 C43 H43A 109.5
C40 C43 H43B 109.5
C40 C43 H43C 109.5
H43A C43 H43B 109.5
H43A C43 H43C 109.5
H43B C43 H43C 109.5
C38 C44 H44 106.3
C38 C44 C45 112.2(3)
C38 C44 C51 114.3(4)
C45 C44 H44 106.3
C51 C44 H44 106.3
C51 C44 C45 110.8(3)
C46 C45 C44 123.0(4)
C50 C45 C44 119.3(3)
C50 C45 C46 117.7(4)
C45 C46 H46 119.9
C47 C46 C45 120.3(5)
C47 C46 H46 119.9
C46 C47 H47 119.3
C48 C47 C46 121.3(4)
C48 C47 H47 119.3
C47 C48 H48 120.4
C47 C48 C49 119.2(5)
C49 C48 H48 120.4
C48 C49 H49 120.0
C48 C49 C50 119.9(5)
C50 C49 H49 120.0
C45 C50 H50 119.2
C49 C50 C45 121.6(4)
C49 C50 H50 119.2
C52 C51 C44 119.4(4)
C56 C51 C44 122.1(4)
C56 C51 C52 118.5(4)
C51 C52 H52 119.4
C53 C52 C51 121.1(4)
C53 C52 H52 119.4
C52 C53 H53 120.1
C54 C53 C52 119.8(4)
C54 C53 H53 120.1
C53 C54 H54 120.0
C53 C54 C55 119.9(4)
C55 C54 H54 120.0
C54 C55 H55 120.0
C54 C55 C56 120.1(4)
C56 C55 H55 120.0
C51 C56 C55 120.6(4)
C51 C56 H56 119.7
C55 C56 H56 119.7
C42 C57 H57 106.9
C58 C57 C42 110.0(3)
C58 C57 H57 106.9
C64 C57 C42 112.3(4)
C64 C57 H57 106.9
C64 C57 C58 113.6(3)
C59 C58 C57 118.8(4)
C63 C58 C57 122.6(4)
C63 C58 C59 118.6(4)
C58 C59 H59 119.9
C58 C59 C60 120.2(4)
C60 C59 H59 119.9
C59 C60 H60 120.0
C61 C60 C59 120.0(5)
C61 C60 H60 120.0
C60 C61 H61 119.9
C60 C61 C62 120.2(5)
C62 C61 H61 119.9
C61 C62 H62 120.3
C61 C62 C63 119.5(5)
C63 C62 H62 120.3
C58 C63 C62 121.6(5)
C58 C63 H63 119.2
C62 C63 H63 119.2
C65 C64 C57 119.2(4)
C69 C64 C57 122.3(4)
C69 C64 C65 118.3(4)
C64 C65 H65 119.7
C64 C65 C66 120.7(5)
C66 C65 H65 119.7
C65 C66 H66 119.8
C67 C66 C65 120.4(5)
C67 C66 H66 119.8
C66 C67 H67 120.2
C66 C67 C68 119.6(5)
C68 C67 H67 120.2
C67 C68 H68 119.4
C67 C68 C69 121.1(5)
C69 C68 H68 119.4
C64 C69 C68 120.0(5)
C64 C69 H69 120.0
C68 C69 H69 120.0
C71 C70 C75 119.2(7)
C71 C70 C76 120.4(11)
C75 C70 C76 120.4(9)
C70 C71 H71 119.9
C72 C71 C70 120.3(8)
C72 C71 H71 119.9
C71 C72 H72 119.6
C71 C72 C73 120.8(8)
C73 C72 H72 119.6
C72 C73 H73 119.5
C74 C73 C72 121.0(8)
C74 C73 H73 119.5
C73 C74 H74 120.0
C73 C74 C75 120.0(8)
C75 C74 H74 120.0
C70 C75 H75 120.7
C74 C75 C70 118.6(7)
C74 C75 H75 120.7
C70 C76 H76A 109.5
C70 C76 H76B 109.5
C70 C76 H76C 109.5
H76A C76 H76B 109.5
H76A C76 H76C 109.5
H76B C76 H76C 109.5

loop_
_geom_bond_atom_site_label_1
_geom_bond_atom_site_label_2
_geom_bond_distance
Ga1 H1 1.58(4)
Ga1 H2 1.61(4)
Ga1 H3 1.50(3)
Ga1 C1 2.073(4)
N1 C1 1.353(5)
N1 C2 1.394(4)
N1 C4 1.457(5)
N2 C1 1.357(4)
N2 C3 1.382(5)
N2 C37 1.446(5)
C2 H0AA 0.9500
C2 C3 1.339(6)
C3 H1AA 0.9500
C4 C5 1.393(5)
C4 C9 1.395(5)
C5 C6 1.402(5)
C5 C11 1.526(5)
C6 H6 0.9500
C6 C7 1.382(5)
C7 C8 1.389(5)
C7 C10 1.501(5)
C8 H8 0.9500
C8 C9 1.389(5)
C9 C24 1.523(6)
C10 H10A 0.9800
C10 H10B 0.9800
C10 H10C 0.9800
C11 H11 1.0000
C11 C12 1.521(5)
C11 C18 1.533(6)
C12 C13 1.386(6)
C12 C17 1.377(6)
C13 H13 0.9500
C13 C14 1.387(6)
C14 H14 0.9500
C14 C15 1.379(7)
C15 H15 0.9500
C15 C16 1.370(7)
C16 H16 0.9500
C16 C17 1.385(6)
C17 H17 0.9500
C18 C19 1.381(6)
C18 C23 1.398(5)
C19 H19 0.9500
C19 C20 1.377(6)
C20 H20 0.9500
C20 C21 1.388(6)
C21 H21 0.9500
C21 C22 1.359(7)
C22 H22 0.9500
C22 C23 1.397(6)
C23 H23 0.9500
C24 H24 1.0000
C24 C25 1.535(5)
C24 C31 1.521(5)
C25 C26 1.403(6)
C25 C30 1.373(6)
C26 H26 0.9500
C26 C27 1.376(6)
C27 H27 0.9500
C27 C28 1.383(7)
C28 H28 0.9500
C28 C29 1.362(7)
C29 H29 0.9500
C29 C30 1.396(6)
C30 H30 0.9500
C31 C32 1.380(6)
C31 C36 1.386(6)
C32 H32 0.9500
C32 C33 1.397(6)
C33 H33 0.9500
C33 C34 1.377(7)
C34 H34 0.9500
C34 C35 1.369(7)
C35 H35 0.9500
C35 C36 1.385(6)
C36 H36 0.9500
C37 C38 1.404(5)
C37 C42 1.405(5)
C38 C39 1.393(6)
C38 C44 1.519(6)
C39 H39 0.9500
C39 C40 1.398(6)
C40 C41 1.381(6)
C40 C43 1.507(6)
C41 H41 0.9500
C41 C42 1.382(6)
C42 C57 1.534(5)
C43 H43A 0.9800
C43 H43B 0.9800
C43 H43C 0.9800
C44 H44 1.0000
C44 C45 1.530(5)
C44 C51 1.520(5)
C45 C46 1.395(5)
C45 C50 1.390(6)
C46 H46 0.9500
C46 C47 1.394(6)
C47 H47 0.9500
C47 C48 1.366(6)
C48 H48 0.9500
C48 C49 1.384(6)
C49 H49 0.9500
C49 C50 1.390(6)
C50 H50 0.9500
C51 C52 1.391(5)
C51 C56 1.373(5)
C52 H52 0.9500
C52 C53 1.384(6)
C53 H53 0.9500
C53 C54 1.368(6)
C54 H54 0.9500
C54 C55 1.382(6)
C55 H55 0.9500
C55 C56 1.390(6)
C56 H56 0.9500
C57 H57 1.0000
C57 C58 1.532(5)
C57 C64 1.531(6)
C58 C59 1.395(6)
C58 C63 1.375(6)
C59 H59 0.9500
C59 C60 1.396(6)
C60 H60 0.9500
C60 C61 1.374(7)
C61 H61 0.9500
C61 C62 1.383(8)
C62 H62 0.9500
C62 C63 1.383(6)
C63 H63 0.9500
C64 C65 1.384(6)
C64 C69 1.380(6)
C65 H65 0.9500
C65 C66 1.403(7)
C66 H66 0.9500
C66 C67 1.347(7)
C67 H67 0.9500
C67 C68 1.368(7)
C68 H68 0.9500
C68 C69 1.395(7)
C69 H69 0.9500
C70 C71 1.371(9)
C70 C75 1.405(10)
C70 C76 1.418(10)
C71 H71 0.9500
C71 C72 1.332(9)
C72 H72 0.9500
C72 C73 1.359(10)
C73 H73 0.9500
C73 C74 1.342(9)
C74 H74 0.9500
C74 C75 1.373(9)
C75 H75 0.9500
C76 H76A 0.9800
C76 H76B 0.9800
C76 H76C 0.9800
